data_1553203
loop_
_publ_author_name
'Roy, Tony'
'Bhojgude, Sachin Suresh'
'Kaicharla, Trinadh'
'Thangaraj, Manikandan'
'Garai, Bikash'
'Biju, Akkattu T.'

_publ_section_title
;
 Employing carboxylic acids in aryne multicomponent coupling triggered by
 aziridines/azetidines
;
_journal_issue 1
_journal_name_full 'Organic Chemistry Frontiers'
_journal_page_first 71
_journal_paper_doi 10.1039/C5QO00328H
_journal_volume 3
_journal_year 2016
_chemical_formula_moiety 'C27 H29 N O2'
_chemical_formula_sum 'C27 H29 N O2'
_chemical_formula_weight 399.51
_chemical_name_common TNY-TE-09
_chemical_name_systematic
;
Benzoic acid 2-(cyclohexyl-phenyl-amino)-1-phenyl-ethyl ester
;
_space_group_crystal_system monoclinic
_space_group_IT_number 14
_space_group_name_Hall '-P 2ybc'
_space_group_name_H-M_alt 'P 1 21/c 1'
_atom_sites_solution_hydrogens geom
_atom_sites_solution_primary direct
_atom_sites_solution_secondary difmap
_audit_creation_date 2015-02-17
_audit_creation_method
;
  Olex2 1.2-ac2
  (compiled Nov  7 2012 10:34:12, GUI svn.r4372)
;
_audit_update_record
;
2015-02-18 deposited with the CCDC.
2015-11-16 downloaded from the CCDC.
;
_cell_angle_alpha 90.00
_cell_angle_beta 91.399(3)
_cell_angle_gamma 90.00
_cell_formula_units_Z 4
_cell_length_a 15.5737(5)
_cell_length_b 12.7774(4)
_cell_length_c 11.4615(3)
_cell_measurement_temperature 298
_cell_volume 2280.06(12)
_computing_molecular_graphics
;
O. V. Dolomanov, L. J. Bourhis, R. J. Gildea, J. A. K. Howard and H. Puschmann,
OLEX2: a complete structure solution, refinement and analysis program.
J. Appl. Cryst. (2009). 42, 339-341.
;
_computing_publication_material
;
O. V. Dolomanov, L. J. Bourhis, R. J. Gildea, J. A. K. Howard and H. Puschmann,
OLEX2: a complete structure solution, refinement and analysis program.
J. Appl. Cryst. (2009). 42, 339-341.
;
_computing_structure_refinement
;
SHELXL, G.M. Sheldrick, Acta Cryst.
(2008). A64, 112-122
;
_computing_structure_solution
;
SHELXS, G.M. Sheldrick, Acta Cryst.
(2008). A64, 112-122
;
_diffrn_ambient_temperature 298
_diffrn_measured_fraction_theta_full 0.998
_diffrn_measured_fraction_theta_max 0.875
_diffrn_radiation_monochromator graphite
_diffrn_radiation_type MoK\a
_diffrn_radiation_wavelength 0.71073
_diffrn_reflns_av_R_equivalents 0.0280
_diffrn_reflns_av_unetI/netI 0.0404
_diffrn_reflns_limit_h_max 11
_diffrn_reflns_limit_h_min -21
_diffrn_reflns_limit_k_max 16
_diffrn_reflns_limit_k_min -4
_diffrn_reflns_limit_l_max 15
_diffrn_reflns_limit_l_min -11
_diffrn_reflns_number 10221
_diffrn_reflns_theta_full 25.00
_diffrn_reflns_theta_max 29.01
_diffrn_reflns_theta_min 3.19
_diffrn_source 'fine-focus sealed tube'
_exptl_absorpt_coefficient_mu 0.072
_exptl_absorpt_correction_T_max 0.985
_exptl_absorpt_correction_T_min 0.982
_exptl_absorpt_correction_type multi-scan
_exptl_absorpt_process_details
;
CrysAlisPro, Agilent Technologies,
Version 1.171.37.33c (release 11-04-2014 CrysAlis171 .NET)
(compiled Apr 11 2014,15:12:41)
Empirical absorption correction using spherical harmonics,
 implemented in SCALE3 ABSPACK scaling algorithm.
;
_exptl_crystal_colour 'clear red'
_exptl_crystal_colour_lustre clear
_exptl_crystal_colour_primary red
_exptl_crystal_density_diffrn 1.164
_exptl_crystal_density_method 'not measured'
_exptl_crystal_description needle
_exptl_crystal_F_000 856
_exptl_crystal_size_max 0.4
_exptl_crystal_size_mid 0.2
_exptl_crystal_size_min 0.2
_refine_diff_density_max 0.336
_refine_diff_density_min -0.152
_refine_diff_density_rms 0.036
_refine_ls_extinction_method none
_refine_ls_goodness_of_fit_ref 1.095
_refine_ls_hydrogen_treatment mixed
_refine_ls_matrix_type full
_refine_ls_number_parameters 271
_refine_ls_number_reflns 5313
_refine_ls_number_restraints 0
_refine_ls_restrained_S_all 1.095
_refine_ls_R_factor_all 0.1180
_refine_ls_R_factor_gt 0.0678
_refine_ls_shift/su_max 0.000
_refine_ls_shift/su_mean 0.000
_refine_ls_structure_factor_coef Fsqd
_refine_ls_weighting_details 'calc w=1/[\s^2^(Fo^2^)+(0.0770P)^2^+0.6751P] where P=(Fo^2^+2Fc^2^)/3'
_refine_ls_weighting_scheme calc
_refine_ls_wR_factor_gt 0.1884
_refine_ls_wR_factor_ref 0.2219
_reflns_number_gt 2970
_reflns_number_total 5313
_reflns_threshold_expression >2sigma(I)
_cod_data_source_file c5qo00328h2.cif
_cod_data_source_block TNY-TE-09
_cod_original_cell_volume 2280.08(12)
_cod_database_code 1553203
_olex2_refinement_description
;
1. Fixed Uiso
 At 1.2 times of:
  H22 of C22, {H15a,H15b} of C15, {H27a,H27b} of C27, H8 of C8, H20 of C20,
  {H24a,H24b} of C24, H21 of C21, H17 of C17, H2 of C2, H11 of C11, {H26a,H26b}
  of C26, H5 of C5, {H23a,H23b} of C23, H14 of C14, H6 of C6, H10 of C10, H3 of
  C3, H4 of C4, H12 of C12, H18 of C18, H19 of C19, H13 of C13, {H25a,H25b} of
  C25
2.a Ternary CH refined with riding coordinates:
 C8(H8), C22(H22)
2.b Secondary CH2 refined with riding coordinates:
 C15(H15a,H15b), C27(H27a,H27b), C23(H23a,H23b), C26(H26a,H26b), C24(H24a,
 H24b), C25(H25a,H25b)
2.c Aromatic/amide H refined with riding coordinates:
 C6(H6), C17(H17), C21(H21), C14(H14), C2(H2), C10(H10), C5(H5), C11(H11),
 C20(H20), C12(H12), C13(H13), C18(H18), C3(H3), C4(H4), C19(H19)
;

loop_
_space_group_symop_id
_space_group_symop_operation_xyz
1 'x, y, z'
2 '-x, y+1/2, -z+1/2'
3 '-x, -y, -z'
4 'x, -y-1/2, z-1/2'

loop_
_atom_site_label
_atom_site_type_symbol
_atom_site_fract_x
_atom_site_fract_y
_atom_site_fract_z
_atom_site_U_iso_or_equiv
_atom_site_adp_type
_atom_site_occupancy
_atom_site_symmetry_multiplicity
_atom_site_calc_flag
_atom_site_refinement_flags
O2 O 0.16967(11) 0.22005(14) 0.12952(14) 0.0599(5) Uani 1 1 d .
C7 C 0.13037(16) 0.1868(2) 0.2247(2) 0.0572(6) Uani 1 1 d .
O1 O 0.15697(13) 0.11564(18) 0.28327(17) 0.0869(7) Uani 1 1 d .
N1 N 0.33048(14) 0.33269(17) 0.11223(16) 0.0604(6) Uani 1 1 d .
C1 C 0.05264(15) 0.2480(2) 0.2489(2) 0.0573(6) Uani 1 1 d .
C15 C 0.29965(17) 0.2503(2) 0.0351(2) 0.0592(6) Uani 1 1 d .
H15A H 0.3482 0.2171 -0.0013 0.071 Uiso 1 1 calc R
H15B H 0.2635 0.2805 -0.0262 0.071 Uiso 1 1 calc R
C27 C 0.37638(17) 0.4460(2) -0.0513(2) 0.0658(7) Uani 1 1 d .
H27A H 0.4347 0.4210 -0.0389 0.079 Uiso 1 1 calc R
H27B H 0.3484 0.4012 -0.1090 0.079 Uiso 1 1 calc R
C8 C 0.24889(15) 0.1682(2) 0.0999(2) 0.0557(6) Uani 1 1 d .
H8 H 0.2803 0.1481 0.1716 0.067 Uiso 1 1 calc R
C22 C 0.32906(16) 0.4389(2) 0.0619(2) 0.0569(6) Uani 1 1 d .
H22 H 0.3596 0.4844 0.1178 0.068 Uiso 1 1 calc R
C9 C 0.23165(16) 0.0730(2) 0.0266(2) 0.0572(6) Uani 1 1 d .
C16 C 0.39995(17) 0.3101(2) 0.1889(2) 0.0607(7) Uani 1 1 d .
C6 C 0.02804(18) 0.3333(2) 0.1829(2) 0.0701(7) Uani 1 1 d .
H6 H 0.0592 0.3520 0.1179 0.084 Uiso 1 1 calc R
C23 C 0.23921(18) 0.4821(2) 0.0476(3) 0.0766(8) Uani 1 1 d .
H23A H 0.2117 0.4829 0.1227 0.092 Uiso 1 1 calc R
H23B H 0.2057 0.4375 -0.0047 0.092 Uiso 1 1 calc R
C26 C 0.3785(2) 0.5567(3) -0.0967(3) 0.0876(10) Uani 1 1 d .
H26A H 0.4103 0.6006 -0.0418 0.105 Uiso 1 1 calc R
H26B H 0.4078 0.5581 -0.1704 0.105 Uiso 1 1 calc R
C17 C 0.4186(2) 0.3783(3) 0.2811(2) 0.0747(8) Uani 1 1 d .
H17 H 0.3843 0.4369 0.2919 0.090 Uiso 1 1 calc R
C21 C 0.45005(19) 0.2216(3) 0.1800(3) 0.0800(9) Uani 1 1 d .
H21 H 0.4383 0.1732 0.1213 0.096 Uiso 1 1 calc R
C14 C 0.1621(2) 0.0657(3) -0.0483(3) 0.0843(9) Uani 1 1 d .
H14 H 0.1223 0.1200 -0.0523 0.101 Uiso 1 1 calc R
C2 C 0.0055(2) 0.2209(3) 0.3444(3) 0.0821(9) Uani 1 1 d .
H2 H 0.0211 0.1628 0.3889 0.099 Uiso 1 1 calc R
C10 C 0.28868(19) -0.0087(2) 0.0305(3) 0.0746(8) Uani 1 1 d .
H10 H 0.3360 -0.0061 0.0815 0.090 Uiso 1 1 calc R
C5 C -0.0427(2) 0.3908(3) 0.2132(3) 0.0886(10) Uani 1 1 d .
H5 H -0.0595 0.4482 0.1683 0.106 Uiso 1 1 calc R
C11 C 0.2765(2) -0.0947(3) -0.0405(3) 0.0908(10) Uani 1 1 d .
H11 H 0.3162 -0.1491 -0.0374 0.109 Uiso 1 1 calc R
C20 C 0.5183(2) 0.2045(3) 0.2588(4) 0.1010(12) Uani 1 1 d .
H20 H 0.5514 0.1443 0.2520 0.121 Uiso 1 1 calc R
C24 C 0.2420(2) 0.5933(3) -0.0019(4) 0.0986(11) Uani 1 1 d .
H24A H 0.1838 0.6181 -0.0159 0.118 Uiso 1 1 calc R
H24B H 0.2694 0.6393 0.0552 0.118 Uiso 1 1 calc R
C12 C 0.2081(3) -0.1012(3) -0.1142(3) 0.0918(10) Uani 1 1 d .
H12 H 0.2003 -0.1594 -0.1620 0.110 Uiso 1 1 calc R
C13 C 0.1506(3) -0.0216(3) -0.1177(3) 0.1000(11) Uani 1 1 d .
H13 H 0.1028 -0.0258 -0.1677 0.120 Uiso 1 1 calc R
C18 C 0.4869(3) 0.3600(4) 0.3559(3) 0.0986(12) Uani 1 1 d .
H18 H 0.4992 0.4076 0.4155 0.118 Uiso 1 1 calc R
C3 C -0.0645(2) 0.2798(3) 0.3738(3) 0.1001(11) Uani 1 1 d .
H3 H -0.0958 0.2618 0.4389 0.120 Uiso 1 1 calc R
C4 C -0.0883(2) 0.3640(3) 0.3089(4) 0.0975(11) Uani 1 1 d .
H4 H -0.1358 0.4035 0.3295 0.117 Uiso 1 1 calc R
C19 C 0.5371(3) 0.2736(4) 0.3448(4) 0.1108(14) Uani 1 1 d .
H19 H 0.5837 0.2624 0.3956 0.133 Uiso 1 1 calc R
C25 C 0.2901(3) 0.5984(3) -0.1135(3) 0.0953(10) Uani 1 1 d .
H25A H 0.2598 0.5580 -0.1732 0.114 Uiso 1 1 calc R
H25B H 0.2928 0.6704 -0.1399 0.114 Uiso 1 1 calc R

loop_
_atom_site_aniso_label
_atom_site_aniso_U_11
_atom_site_aniso_U_22
_atom_site_aniso_U_33
_atom_site_aniso_U_23
_atom_site_aniso_U_13
_atom_site_aniso_U_12
O2 0.0651(10) 0.0567(11) 0.0583(9) 0.0084(8) 0.0104(8) 0.0117(9)
C7 0.0633(15) 0.0541(15) 0.0544(13) 0.0014(12) 0.0015(11) -0.0046(12)
O1 0.0870(14) 0.0927(16) 0.0817(13) 0.0364(12) 0.0184(11) 0.0198(12)
N1 0.0735(14) 0.0559(13) 0.0519(11) -0.0010(9) 0.0017(10) -0.0049(11)
C1 0.0537(14) 0.0593(15) 0.0590(13) -0.0092(12) 0.0013(11) -0.0047(12)
C15 0.0708(16) 0.0529(15) 0.0544(13) -0.0025(11) 0.0078(11) -0.0035(13)
C27 0.0606(15) 0.0649(17) 0.0724(16) 0.0092(13) 0.0103(12) -0.0037(13)
C8 0.0585(14) 0.0529(15) 0.0559(13) 0.0051(11) 0.0051(11) 0.0071(12)
C22 0.0627(14) 0.0500(14) 0.0579(13) -0.0054(11) 0.0013(11) -0.0008(12)
C9 0.0656(15) 0.0471(14) 0.0591(13) 0.0104(11) 0.0073(12) 0.0039(12)
C16 0.0635(15) 0.0683(17) 0.0508(13) 0.0109(12) 0.0080(11) -0.0095(14)
C6 0.0675(17) 0.0699(19) 0.0729(16) -0.0045(14) 0.0026(13) 0.0123(15)
C23 0.0679(17) 0.0718(19) 0.0906(19) -0.0194(16) 0.0129(15) 0.0088(15)
C26 0.098(2) 0.073(2) 0.092(2) 0.0200(17) -0.0014(18) -0.0170(19)
C17 0.0840(19) 0.088(2) 0.0521(14) 0.0098(14) 0.0017(13) -0.0187(17)
C21 0.0738(19) 0.082(2) 0.0842(19) 0.0145(17) 0.0080(15) -0.0002(17)
C14 0.105(2) 0.0637(19) 0.0833(19) -0.0034(15) -0.0259(17) 0.0247(17)
C2 0.0792(19) 0.082(2) 0.0863(19) 0.0010(17) 0.0238(16) -0.0030(17)
C10 0.0708(18) 0.0573(17) 0.095(2) 0.0000(15) -0.0050(15) 0.0095(15)
C5 0.080(2) 0.085(2) 0.100(2) -0.0063(19) -0.0055(18) 0.0171(18)
C11 0.102(2) 0.0538(18) 0.117(3) -0.0085(18) 0.000(2) 0.0128(17)
C20 0.074(2) 0.103(3) 0.126(3) 0.044(3) -0.003(2) 0.003(2)
C24 0.091(2) 0.061(2) 0.143(3) -0.022(2) -0.020(2) 0.0244(18)
C12 0.138(3) 0.0545(19) 0.083(2) -0.0082(15) -0.007(2) 0.005(2)
C13 0.131(3) 0.080(2) 0.087(2) -0.0073(19) -0.038(2) 0.005(2)
C18 0.108(3) 0.122(3) 0.0651(18) 0.025(2) -0.0101(18) -0.045(3)
C3 0.089(2) 0.103(3) 0.110(3) -0.009(2) 0.042(2) -0.004(2)
C4 0.0651(19) 0.103(3) 0.125(3) -0.026(2) 0.0173(19) 0.005(2)
C19 0.094(3) 0.134(4) 0.104(3) 0.051(3) -0.025(2) -0.033(3)
C25 0.118(3) 0.059(2) 0.108(3) 0.0101(18) -0.019(2) 0.0020(19)

loop_
_atom_type_symbol
_atom_type_description
_atom_type_scat_dispersion_real
_atom_type_scat_dispersion_imag
_atom_type_scat_source
C C 0.0033 0.0016 'International Tables Vol C Tables 4.2.6.8 and 6.1.1.4'
H H 0.0000 0.0000 'International Tables Vol C Tables 4.2.6.8 and 6.1.1.4'
N N 0.0061 0.0033 'International Tables Vol C Tables 4.2.6.8 and 6.1.1.4'
O O 0.0106 0.0060 'International Tables Vol C Tables 4.2.6.8 and 6.1.1.4'

loop_
_geom_angle_atom_site_label_1
_geom_angle_atom_site_label_2
_geom_angle_atom_site_label_3
_geom_angle
C7 O2 C8 117.14(19)
O2 C7 C1 112.3(2)
O1 C7 O2 122.8(2)
O1 C7 C1 124.9(2)
C15 N1 C22 115.37(18)
C16 N1 C15 118.0(2)
C16 N1 C22 115.9(2)
C6 C1 C7 122.4(2)
C6 C1 C2 119.3(3)
C2 C1 C7 118.2(3)
N1 C15 H15A 109.2
N1 C15 H15B 109.2
N1 C15 C8 111.84(19)
H15A C15 H15B 107.9
C8 C15 H15A 109.2
C8 C15 H15B 109.2
H27A C27 H27B 108.0
C22 C27 H27A 109.3
C22 C27 H27B 109.3
C26 C27 H27A 109.3
C26 C27 H27B 109.3
C26 C27 C22 111.6(2)
O2 C8 C15 104.80(19)
O2 C8 H8 109.6
O2 C8 C9 111.1(2)
C15 C8 H8 109.6
C9 C8 C15 111.97(19)
C9 C8 H8 109.6
N1 C22 C27 112.9(2)
N1 C22 H22 106.7
N1 C22 C23 112.6(2)
C27 C22 H22 106.7
C23 C22 C27 110.9(2)
C23 C22 H22 106.7
C14 C9 C8 122.3(2)
C14 C9 C10 118.1(3)
C10 C9 C8 119.5(2)
C17 C16 N1 119.2(3)
C21 C16 N1 123.4(3)
C21 C16 C17 117.4(3)
C1 C6 H6 120.1
C1 C6 C5 119.9(3)
C5 C6 H6 120.1
C22 C23 H23A 109.6
C22 C23 H23B 109.6
C22 C23 C24 110.1(3)
H23A C23 H23B 108.1
C24 C23 H23A 109.6
C24 C23 H23B 109.6
C27 C26 H26A 109.5
C27 C26 H26B 109.5
H26A C26 H26B 108.1
C25 C26 C27 110.7(3)
C25 C26 H26A 109.5
C25 C26 H26B 109.5
C16 C17 H17 119.6
C18 C17 C16 120.8(4)
C18 C17 H17 119.6
C16 C21 H21 119.8
C16 C21 C20 120.3(3)
C20 C21 H21 119.8
C9 C14 H14 119.8
C9 C14 C13 120.4(3)
C13 C14 H14 119.8
C1 C2 H2 120.0
C3 C2 C1 119.9(3)
C3 C2 H2 120.0
C9 C10 H10 119.7
C9 C10 C11 120.6(3)
C11 C10 H10 119.7
C6 C5 H5 119.8
C4 C5 C6 120.3(3)
C4 C5 H5 119.8
C10 C11 H11 119.5
C12 C11 C10 121.0(3)
C12 C11 H11 119.5
C21 C20 H20 119.4
C19 C20 C21 121.2(4)
C19 C20 H20 119.4
C23 C24 H24A 109.2
C23 C24 H24B 109.2
H24A C24 H24B 107.9
C25 C24 C23 112.1(3)
C25 C24 H24A 109.2
C25 C24 H24B 109.2
C11 C12 H12 120.5
C11 C12 C13 119.0(3)
C13 C12 H12 120.5
C14 C13 H13 119.5
C12 C13 C14 120.9(3)
C12 C13 H13 119.5
C17 C18 H18 119.4
C19 C18 C17 121.3(4)
C19 C18 H18 119.4
C2 C3 H3 119.7
C4 C3 C2 120.6(3)
C4 C3 H3 119.7
C5 C4 H4 120.0
C3 C4 C5 120.0(3)
C3 C4 H4 120.0
C20 C19 C18 119.0(4)
C20 C19 H19 120.5
C18 C19 H19 120.5
C26 C25 C24 110.7(3)
C26 C25 H25A 109.5
C26 C25 H25B 109.5
C24 C25 H25A 109.5
C24 C25 H25B 109.5
H25A C25 H25B 108.1

loop_
_geom_bond_atom_site_label_1
_geom_bond_atom_site_label_2
_geom_bond_distance
O2 C7 1.334(3)
O2 C8 1.448(3)
C7 O1 1.198(3)
C7 C1 1.473(4)
N1 C15 1.449(3)
N1 C22 1.475(3)
N1 C16 1.407(3)
C1 C6 1.376(4)
C1 C2 1.376(4)
C15 H15A 0.9700
C15 H15B 0.9700
C15 C8 1.518(3)
C27 H27A 0.9700
C27 H27B 0.9700
C27 C22 1.510(3)
C27 C26 1.508(4)
C8 H8 0.9800
C8 C9 1.499(4)
C22 H22 0.9800
C22 C23 1.509(4)
C9 C14 1.369(4)
C9 C10 1.371(4)
C16 C17 1.395(4)
C16 C21 1.379(4)
C6 H6 0.9300
C6 C5 1.376(4)
C23 H23A 0.9700
C23 H23B 0.9700
C23 C24 1.531(5)
C26 H26A 0.9700
C26 H26B 0.9700
C26 C25 1.485(5)
C17 H17 0.9300
C17 C18 1.370(5)
C21 H21 0.9300
C21 C20 1.395(5)
C14 H14 0.9300
C14 C13 1.380(4)
C2 H2 0.9300
C2 C3 1.374(5)
C10 H10 0.9300
C10 C11 1.377(4)
C5 H5 0.9300
C5 C4 1.365(5)
C11 H11 0.9300
C11 C12 1.347(5)
C20 H20 0.9300
C20 C19 1.350(6)
C24 H24A 0.9700
C24 H24B 0.9700
C24 C25 1.500(5)
C12 H12 0.9300
C12 C13 1.354(5)
C13 H13 0.9300
C18 H18 0.9300
C18 C19 1.360(6)
C3 H3 0.9300
C3 C4 1.354(5)
C4 H4 0.9300
C19 H19 0.9300
C25 H25A 0.9700
C25 H25B 0.9700
